data_7236776
loop_
_publ_author_name
'Chen, Ya-Wen'
'Lin, Yen-Chun'
'Kuo, Hsiu-Ming'
'Lai, Chung K.'

_publ_section_title
;
 Fluorescent columnar bis(boron difluoride) complexes derived from
 tetraketonates
;
_journal_issue 22
_journal_name_full 'Journal of Materials Chemistry C'
_journal_page_first 5465
_journal_paper_doi 10.1039/C7TC01425B
_journal_volume 5
_journal_year 2017
_chemical_formula_sum 'C46 H68 B2 F4 O6'
_chemical_formula_weight 814.62
_chemical_melting_point 508
_chemical_name_systematic
'bis(borondifluoride) complex of (2Z,4Z)- 3,4-dihydroxy-1,6-bis(4-(tetradecyloxy)phenyl)hexa-2,4-diene-1,6-dione'
_space_group_crystal_system triclinic
_space_group_IT_number 2
_space_group_name_Hall '-P 1'
_space_group_name_H-M_alt 'P -1'
_atom_sites_solution_hydrogens geom
_audit_creation_method SHELXL-2014/7
_audit_update_record
;
2017-03-31 deposited with the CCDC.
2017-05-10 downloaded from the CCDC.
;
_cell_angle_alpha 94.3001(6)
_cell_angle_beta 98.6972(6)
_cell_angle_gamma 102.6741(6)
_cell_formula_units_Z 1
_cell_length_a 7.1844(2)
_cell_length_b 8.0944(2)
_cell_length_c 20.2275(4)
_cell_measurement_reflns_used 9467
_cell_measurement_temperature 200(2)
_cell_measurement_theta_max 70.11
_cell_measurement_theta_min 2.22
_cell_volume 1127.28(5)
_computing_cell_refinement 'Bruker SAINT'
_computing_data_collection 'Bruker APEX3'
_computing_data_reduction 'Bruker SAINT'
_computing_molecular_graphics 'Bruker SHELXTL'
_computing_publication_material 'Bruker SHELXTL'
_computing_structure_refinement 'SHELXL-2014/7 (Sheldrick, 2014)'
_computing_structure_solution 'SHELXS-97 (Sheldrick 2008)'
_diffrn_ambient_temperature 200(2)
_diffrn_measured_fraction_theta_full 0.997
_diffrn_measured_fraction_theta_max 0.996
_diffrn_measurement_device_type 'Bruker D8 VENTURE'
_diffrn_measurement_method '\f and \w scans'
_diffrn_radiation_type CuK\a
_diffrn_radiation_wavelength 1.54178
_diffrn_reflns_av_R_equivalents 0.0201
_diffrn_reflns_av_unetI/netI 0.0291
_diffrn_reflns_Laue_measured_fraction_full 0.997
_diffrn_reflns_Laue_measured_fraction_max 0.996
_diffrn_reflns_limit_h_max 8
_diffrn_reflns_limit_h_min -8
_diffrn_reflns_limit_k_max 9
_diffrn_reflns_limit_k_min -8
_diffrn_reflns_limit_l_max 24
_diffrn_reflns_limit_l_min -24
_diffrn_reflns_number 6896
_diffrn_reflns_point_group_measured_fraction_full 0.997
_diffrn_reflns_point_group_measured_fraction_max 0.996
_diffrn_reflns_theta_full 67.679
_diffrn_reflns_theta_max 69.991
_diffrn_reflns_theta_min 2.224
_exptl_absorpt_coefficient_mu 0.717
_exptl_absorpt_correction_T_max 0.7533
_exptl_absorpt_correction_T_min 0.6078
_exptl_absorpt_correction_type multi-scan
_exptl_absorpt_process_details 'SADABS (Bruker, 2016)'
_exptl_crystal_colour orange
_exptl_crystal_density_diffrn 1.200
_exptl_crystal_description rod
_exptl_crystal_F_000 438
_exptl_crystal_preparation ', Luminescent'
_exptl_crystal_recrystallization_method 'Re-crystallisation from solvent: DCM'
_exptl_crystal_size_max 0.434
_exptl_crystal_size_mid 0.264
_exptl_crystal_size_min 0.104
_refine_diff_density_max 0.318
_refine_diff_density_min -0.179
_refine_diff_density_rms 0.061
_refine_ls_extinction_coef 0.0081(8)
_refine_ls_extinction_expression Fc^*^=kFc[1+0.001xFc^2^\l^3^/sin(2\q)]^-1/4^
_refine_ls_extinction_method 'SHELXL-2014/7 (Sheldrick 2014'
_refine_ls_goodness_of_fit_ref 1.060
_refine_ls_hydrogen_treatment constr
_refine_ls_matrix_type full
_refine_ls_number_parameters 264
_refine_ls_number_reflns 4266
_refine_ls_number_restraints 0
_refine_ls_restrained_S_all 1.060
_refine_ls_R_factor_all 0.0429
_refine_ls_R_factor_gt 0.0388
_refine_ls_shift/su_max 0.000
_refine_ls_shift/su_mean 0.000
_refine_ls_structure_factor_coef Fsqd
_refine_ls_weighting_details 'w=1/[\s^2^(Fo^2^)+(0.0694P)^2^+0.1409P] where P=(Fo^2^+2Fc^2^)/3'
_refine_ls_weighting_scheme calc
_refine_ls_wR_factor_gt 0.1147
_refine_ls_wR_factor_ref 0.1184
_reflns_Friedel_coverage 0.000
_reflns_number_gt 3778
_reflns_number_total 4266
_reflns_threshold_expression 'I > 2\s(I)'
_cod_data_source_file c7tc01425b2.cif
_cod_data_source_block ic18186
_cod_database_code 7236776
_shelx_shelxl_version_number 2014/7
_shelx_space_group_comment
; 
The symmetry employed for this shelxl refinement is uniquely defined 
by the following loop, which should always be used as a source of 
symmetry information in preference to the above space-group names. 
They are only intended as comments. 
;
_shelx_estimated_absorpt_t_min 0.746
_shelx_estimated_absorpt_t_max 0.929

loop_
_space_group_symop_operation_xyz
'x, y, z'
'-x, -y, -z'

loop_
_atom_site_label
_atom_site_type_symbol
_atom_site_fract_x
_atom_site_fract_y
_atom_site_fract_z
_atom_site_U_iso_or_equiv
_atom_site_adp_type
_atom_site_occupancy
_atom_site_site_symmetry_order
_atom_site_calc_flag
_atom_site_refinement_flags_posn
_atom_site_refinement_flags_adp
B1 B 0.09077(15) 0.77305(15) 0.46312(6) 0.0312(3) Uani 1 1 d . .
F1 F -0.05175(10) 0.81326(9) 0.41962(4) 0.0487(2) Uani 1 1 d . .
F2 F 0.02309(12) 0.71209(9) 0.51765(4) 0.0546(2) Uani 1 1 d . .
O1 O 0.24868(10) 0.92600(9) 0.48463(5) 0.0422(2) Uani 1 1 d . .
O2 O 0.16173(10) 0.63584(9) 0.42727(4) 0.0375(2) Uani 1 1 d . .
O3 O 0.48098(11) 0.03247(9) 0.31646(4) 0.0391(2) Uani 1 1 d . .
C1 C 0.42882(13) 0.91984(12) 0.48528(5) 0.0275(2) Uani 1 1 d . .
C2 C 0.48548(13) 0.78124(12) 0.46070(5) 0.0292(2) Uani 1 1 d . .
H2 H 0.6191 0.7825 0.4640 0.035 Uiso 1 1 calc R U
C3 C 0.34277(14) 0.63572(12) 0.43032(5) 0.0276(2) Uani 1 1 d . .
C4 C 0.38554(14) 0.48253(12) 0.40046(5) 0.0281(2) Uani 1 1 d . .
C5 C 0.57526(14) 0.47028(13) 0.39731(5) 0.0323(2) Uani 1 1 d . .
H5 H 0.6797 0.5650 0.4147 0.039 Uiso 1 1 calc R U
C6 C 0.61359(14) 0.32302(13) 0.36933(5) 0.0333(2) Uani 1 1 d . .
H6 H 0.7432 0.3172 0.3672 0.040 Uiso 1 1 calc R U
C7 C 0.46130(15) 0.18310(13) 0.34431(5) 0.0307(2) Uani 1 1 d . .
C8 C 0.27119(15) 0.19311(14) 0.34780(6) 0.0384(3) Uani 1 1 d . .
H8 H 0.1672 0.0973 0.3313 0.046 Uiso 1 1 calc R U
C9 C 0.23400(15) 0.34036(14) 0.37496(6) 0.0356(2) Uani 1 1 d . .
H9 H 0.1041 0.3462 0.3765 0.043 Uiso 1 1 calc R U
C10 C 0.67225(16) 0.01371(13) 0.30943(6) 0.0355(2) Uani 1 1 d . .
H10A H 0.7565 0.0321 0.3541 0.043 Uiso 1 1 calc R U
H10B H 0.7309 0.0983 0.2811 0.043 Uiso 1 1 calc R U
C11 C 0.65202(16) -0.16487(13) 0.27683(6) 0.0362(3) Uani 1 1 d . .
H11A H 0.5561 -0.1860 0.2347 0.043 Uiso 1 1 calc R U
H11B H 0.6037 -0.2480 0.3074 0.043 Uiso 1 1 calc R U
C12 C 0.84526(16) -0.19066(13) 0.26114(6) 0.0363(3) Uani 1 1 d . .
H12A H 0.8855 -0.1156 0.2269 0.044 Uiso 1 1 calc R U
H12B H 0.9442 -0.1552 0.3024 0.044 Uiso 1 1 calc R U
C13 C 0.84071(16) -0.37338(14) 0.23550(6) 0.0383(3) Uani 1 1 d . .
H13A H 0.7945 -0.4497 0.2686 0.046 Uiso 1 1 calc R U
H13B H 0.7474 -0.4072 0.1928 0.046 Uiso 1 1 calc R U
C14 C 1.03794(17) -0.39666(14) 0.22375(6) 0.0405(3) Uani 1 1 d . .
H14A H 1.0845 -0.3189 0.1911 0.049 Uiso 1 1 calc R U
H14B H 1.1306 -0.3635 0.2666 0.049 Uiso 1 1 calc R U
C15 C 1.03701(17) -0.57778(15) 0.19735(6) 0.0414(3) Uani 1 1 d . .
H15A H 0.9920 -0.6554 0.2302 0.050 Uiso 1 1 calc R U
H15B H 0.9433 -0.6114 0.1547 0.050 Uiso 1 1 calc R U
C16 C 1.23387(17) -0.60010(15) 0.18488(6) 0.0426(3) Uani 1 1 d . .
H16A H 1.3267 -0.5700 0.2278 0.051 Uiso 1 1 calc R U
H16B H 1.2807 -0.5200 0.1531 0.051 Uiso 1 1 calc R U
C17 C 1.23079(18) -0.78050(16) 0.15645(6) 0.0437(3) Uani 1 1 d . .
H17A H 1.1864 -0.8603 0.1887 0.052 Uiso 1 1 calc R U
H17B H 1.1358 -0.8114 0.1140 0.052 Uiso 1 1 calc R U
C18 C 1.42636(18) -0.80273(16) 0.14255(6) 0.0441(3) Uani 1 1 d . .
H18A H 1.5206 -0.7742 0.1852 0.053 Uiso 1 1 calc R U
H18B H 1.4720 -0.7211 0.1111 0.053 Uiso 1 1 calc R U
C19 C 1.42300(18) -0.98186(16) 0.11272(6) 0.0446(3) Uani 1 1 d . .
H19A H 1.3789 -1.0635 0.1444 0.054 Uiso 1 1 calc R U
H19B H 1.3279 -1.0110 0.0703 0.054 Uiso 1 1 calc R U
C20 C 1.61875(18) -1.00220(16) 0.09835(6) 0.0454(3) Uani 1 1 d . .
H20A H 1.6616 -0.9215 0.0662 0.054 Uiso 1 1 calc R U
H20B H 1.7140 -0.9707 0.1407 0.054 Uiso 1 1 calc R U
C21 C 1.6196(2) -1.18078(17) 0.06964(6) 0.0496(3) Uani 1 1 d . .
H21A H 1.5762 -1.2618 0.1016 0.060 Uiso 1 1 calc R U
H21B H 1.5254 -1.2122 0.0271 0.060 Uiso 1 1 calc R U
C22 C 1.8164(2) -1.1988(2) 0.05610(7) 0.0629(4) Uani 1 1 d . .
H22A H 1.8591 -1.1183 0.0239 0.075 Uiso 1 1 calc R U
H22B H 1.9107 -1.1662 0.0986 0.075 Uiso 1 1 calc R U
C23 C 1.8190(3) -1.3767(3) 0.02802(9) 0.0899(7) Uani 1 1 d . .
H23A H 1.7807 -1.4570 0.0602 0.135 Uiso 1 1 calc R U
H23B H 1.9499 -1.3791 0.0203 0.135 Uiso 1 1 calc R U
H23C H 1.7282 -1.4093 -0.0146 0.135 Uiso 1 1 calc R U

loop_
_atom_site_aniso_label
_atom_site_aniso_U_11
_atom_site_aniso_U_22
_atom_site_aniso_U_33
_atom_site_aniso_U_23
_atom_site_aniso_U_13
_atom_site_aniso_U_12
B1 0.0209(5) 0.0309(6) 0.0420(6) -0.0022(4) 0.0062(4) 0.0079(4)
F1 0.0408(4) 0.0459(4) 0.0569(4) -0.0062(3) -0.0078(3) 0.0198(3)
F2 0.0710(5) 0.0426(4) 0.0531(4) 0.0031(3) 0.0284(4) 0.0083(3)
O1 0.0221(4) 0.0305(4) 0.0723(5) -0.0116(3) 0.0097(3) 0.0074(3)
O2 0.0226(4) 0.0302(4) 0.0578(5) -0.0091(3) 0.0081(3) 0.0061(3)
O3 0.0361(4) 0.0289(4) 0.0537(5) -0.0070(3) 0.0112(3) 0.0119(3)
C1 0.0232(5) 0.0278(5) 0.0331(5) 0.0028(4) 0.0069(4) 0.0085(4)
C2 0.0227(5) 0.0282(5) 0.0379(5) -0.0007(4) 0.0075(4) 0.0085(4)
C3 0.0248(5) 0.0286(5) 0.0312(5) 0.0032(4) 0.0071(4) 0.0089(4)
C4 0.0265(5) 0.0274(5) 0.0314(5) 0.0010(4) 0.0070(4) 0.0078(4)
C5 0.0260(5) 0.0269(5) 0.0433(5) -0.0016(4) 0.0059(4) 0.0063(4)
C6 0.0264(5) 0.0322(5) 0.0439(6) 0.0009(4) 0.0083(4) 0.0117(4)
C7 0.0347(5) 0.0266(5) 0.0332(5) 0.0000(4) 0.0081(4) 0.0119(4)
C8 0.0290(5) 0.0310(5) 0.0518(6) -0.0094(4) 0.0089(4) 0.0030(4)
C9 0.0248(5) 0.0349(5) 0.0464(6) -0.0063(4) 0.0092(4) 0.0069(4)
C10 0.0362(6) 0.0303(5) 0.0437(6) -0.0004(4) 0.0101(4) 0.0150(4)
C11 0.0403(6) 0.0293(5) 0.0422(6) -0.0011(4) 0.0102(4) 0.0143(4)
C12 0.0397(6) 0.0309(5) 0.0419(6) 0.0003(4) 0.0109(4) 0.0144(4)
C13 0.0395(6) 0.0318(6) 0.0472(6) -0.0009(4) 0.0113(5) 0.0151(4)
C14 0.0402(6) 0.0361(6) 0.0494(6) -0.0001(5) 0.0106(5) 0.0171(5)
C15 0.0414(6) 0.0368(6) 0.0508(7) 0.0000(5) 0.0110(5) 0.0192(5)
C16 0.0426(6) 0.0391(6) 0.0519(7) 0.0011(5) 0.0131(5) 0.0196(5)
C17 0.0451(7) 0.0404(6) 0.0516(7) 0.0002(5) 0.0123(5) 0.0215(5)
C18 0.0455(7) 0.0426(6) 0.0510(7) 0.0013(5) 0.0115(5) 0.0234(5)
C19 0.0478(7) 0.0426(7) 0.0500(7) 0.0014(5) 0.0103(5) 0.0248(5)
C20 0.0502(7) 0.0466(7) 0.0479(7) 0.0029(5) 0.0109(5) 0.0286(6)
C21 0.0618(8) 0.0496(7) 0.0470(7) 0.0011(5) 0.0100(6) 0.0344(6)
C22 0.0772(10) 0.0741(10) 0.0573(8) 0.0076(7) 0.0209(7) 0.0537(9)
C23 0.1280(17) 0.0947(14) 0.0767(11) 0.0014(10) 0.0280(11) 0.0846(13)

loop_
_atom_type_symbol
_atom_type_description
_atom_type_scat_dispersion_real
_atom_type_scat_dispersion_imag
_atom_type_scat_source
C C 0.0181 0.0091 'International Tables Vol C Tables 4.2.6.8 and 6.1.1.4'
H H 0.0000 0.0000 'International Tables Vol C Tables 4.2.6.8 and 6.1.1.4'
B B 0.0090 0.0039 'International Tables Vol C Tables 4.2.6.8 and 6.1.1.4'
O O 0.0492 0.0322 'International Tables Vol C Tables 4.2.6.8 and 6.1.1.4'
F F 0.0727 0.0534 'International Tables Vol C Tables 4.2.6.8 and 6.1.1.4'

loop_
_geom_angle_atom_site_label_1
_geom_angle_atom_site_label_2
_geom_angle_atom_site_label_3
_geom_angle
_geom_angle_site_symmetry_3
F2 B1 F1 111.11(9) .
F2 B1 O1 109.69(9) .
F1 B1 O1 109.14(9) .
F2 B1 O2 108.21(9) .
F1 B1 O2 108.02(8) .
O1 B1 O2 110.66(8) .
C1 O1 B1 120.94(8) .
C3 O2 B1 123.75(8) .
C7 O3 C10 118.64(8) .
O1 C1 C2 124.12(9) .
O1 C1 C1 114.15(10) 2_676
C2 C1 C1 121.72(10) 2_676
C1 C2 C3 118.94(9) .
O2 C3 C2 119.53(9) .
O2 C3 C4 116.56(8) .
C2 C3 C4 123.90(9) .
C5 C4 C9 118.30(9) .
C5 C4 C3 121.96(9) .
C9 C4 C3 119.73(9) .
C6 C5 C4 121.23(9) .
C5 C6 C7 119.66(9) .
O3 C7 C6 124.99(9) .
O3 C7 C8 115.35(9) .
C6 C7 C8 119.66(9) .
C9 C8 C7 120.37(9) .
C8 C9 C4 120.77(9) .
O3 C10 C11 107.52(8) .
C10 C11 C12 111.13(9) .
C13 C12 C11 113.94(9) .
C14 C13 C12 112.63(9) .
C15 C14 C13 113.72(10) .
C16 C15 C14 113.56(10) .
C15 C16 C17 113.33(10) .
C18 C17 C16 113.57(10) .
C17 C18 C19 113.74(10) .
C20 C19 C18 113.31(11) .
C21 C20 C19 114.23(11) .
C22 C21 C20 113.45(12) .
C23 C22 C21 113.83(16) .

loop_
_geom_bond_atom_site_label_1
_geom_bond_atom_site_label_2
_geom_bond_distance
_geom_bond_site_symmetry_2
B1 F2 1.3546(14) .
B1 F1 1.3584(13) .
B1 O1 1.4707(13) .
B1 O2 1.5029(12) .
O1 C1 1.3042(12) .
O2 C3 1.2930(12) .
O3 C7 1.3493(12) .
O3 C10 1.4419(12) .
C1 C2 1.3600(13) .
C1 C1 1.4840(19) 2_676
C2 C3 1.4097(14) .
C3 C4 1.4518(13) .
C4 C5 1.3987(14) .
C4 C9 1.4025(14) .
C5 C6 1.3809(14) .
C6 C7 1.3924(15) .
C7 C8 1.3978(14) .
C8 C9 1.3710(15) .
C10 C11 1.5104(14) .
C11 C12 1.5239(14) .
C12 C13 1.5219(14) .
C13 C14 1.5206(15) .
C14 C15 1.5204(15) .
C15 C16 1.5198(15) .
C16 C17 1.5230(15) .
C17 C18 1.5193(15) .
C18 C19 1.5219(16) .
C19 C20 1.5190(16) .
C20 C21 1.5185(16) .
C21 C22 1.5155(18) .
C22 C23 1.513(2) .
